data_7214817
loop_
_publ_author_name
'Suhonen, Aku'
'Nauha, Elisa'
'Salorinne, Kirsi'
'Helttunen, Kaisa'
'Nissinen, Maija'

_publ_section_title
;
 Structural analysis of two foldamer-type oligoamides -- the effect of
 hydrogen bonding on solvate formation, crystal structures and molecular
 conformation
;
_journal_issue 21
_journal_name_full CrystEngComm
_journal_page_first 7398
_journal_paper_doi 10.1039/c2ce25981h
_journal_volume 14
_journal_year 2012
_chemical_formula_moiety 'C34 H26 N4 O4'
_chemical_formula_sum 'C34 H26 N4 O4'
_chemical_formula_weight 554.59
_chemical_name_systematic
;
?
;
_space_group_IT_number 15
_symmetry_cell_setting monoclinic
_symmetry_space_group_name_Hall '-C 2yc'
_symmetry_space_group_name_H-M 'C 1 2/c 1'
_atom_sites_solution_hydrogens geom
_atom_sites_solution_primary direct
_atom_sites_solution_secondary difmap
_audit_creation_method SHELXL-97
_cell_angle_alpha 90.00
_cell_angle_beta 97.19(3)
_cell_angle_gamma 90.00
_cell_formula_units_Z 8
_cell_length_a 39.688(8)
_cell_length_b 8.3626(17)
_cell_length_c 16.671(3)
_cell_measurement_temperature 173(2)
_cell_volume 5489.5(19)
_computing_structure_refinement 'SHELXL-97 (Sheldrick, 1997)'
_computing_structure_solution 'SHELXS-97 (Sheldrick, 1990)'
_diffrn_ambient_temperature 173(2)
_diffrn_measured_fraction_theta_full 0.964
_diffrn_measured_fraction_theta_max 0.964
_diffrn_radiation_monochromator graphite
_diffrn_radiation_source 'fine-focus sealed tube'
_diffrn_radiation_type CuK\a
_diffrn_radiation_wavelength 1.54178
_diffrn_reflns_av_R_equivalents 0.0813
_diffrn_reflns_av_sigmaI/netI 0.0735
_diffrn_reflns_limit_h_max 46
_diffrn_reflns_limit_h_min -45
_diffrn_reflns_limit_k_max 9
_diffrn_reflns_limit_k_min -9
_diffrn_reflns_limit_l_max 19
_diffrn_reflns_limit_l_min -19
_diffrn_reflns_number 7913
_diffrn_reflns_theta_full 66.55
_diffrn_reflns_theta_max 66.55
_diffrn_reflns_theta_min 2.24
_exptl_absorpt_coefficient_mu 0.726
_exptl_absorpt_correction_T_max 0.9785
_exptl_absorpt_correction_T_min 0.8684
_exptl_absorpt_correction_type multi-scan
_exptl_absorpt_process_details
;
Denzo (otwinowski, Borek, Majewski & Minor, 2003)
;
_exptl_crystal_colour colourless
_exptl_crystal_density_diffrn 1.342
_exptl_crystal_density_method 'not measured'
_exptl_crystal_description plate
_exptl_crystal_F_000 2320
_exptl_crystal_size_max 0.20
_exptl_crystal_size_mid 0.20
_exptl_crystal_size_min 0.03
_refine_diff_density_max 0.196
_refine_diff_density_min -0.206
_refine_diff_density_rms 0.049
_refine_ls_extinction_method none
_refine_ls_goodness_of_fit_ref 1.018
_refine_ls_hydrogen_treatment mixed
_refine_ls_matrix_type full
_refine_ls_number_parameters 391
_refine_ls_number_reflns 4653
_refine_ls_number_restraints 4
_refine_ls_restrained_S_all 1.018
_refine_ls_R_factor_all 0.0987
_refine_ls_R_factor_gt 0.0559
_refine_ls_shift/su_max 0.000
_refine_ls_shift/su_mean 0.000
_refine_ls_structure_factor_coef Fsqd
_refine_ls_weighting_details 'calc w=1/[\s^2^(Fo^2^)+(0.0538P)^2^+5.4619P] where P=(Fo^2^+2Fc^2^)/3'
_refine_ls_weighting_scheme calc
_refine_ls_wR_factor_gt 0.1242
_refine_ls_wR_factor_ref 0.1471
_reflns_number_gt 3006
_reflns_number_total 4653
_reflns_threshold_expression >2sigma(I)
_cod_data_source_file c2ce25981h.txt
_cod_data_source_block 2-form_I
_cod_original_cell_volume 5489.6(19)
_cod_original_sg_symbol_H-M C2/c
_cod_database_code 7214817

loop_
_symmetry_equiv_pos_as_xyz
'x, y, z'
'-x, y, -z+1/2'
'x+1/2, y+1/2, z'
'-x+1/2, y+1/2, -z+1/2'
'-x, -y, -z'
'x, -y, z-1/2'
'-x+1/2, -y+1/2, -z'
'x+1/2, -y+1/2, z-1/2'

loop_
_atom_site_label
_atom_site_type_symbol
_atom_site_fract_x
_atom_site_fract_y
_atom_site_fract_z
_atom_site_U_iso_or_equiv
_atom_site_adp_type
_atom_site_occupancy
_atom_site_symmetry_multiplicity
_atom_site_calc_flag
_atom_site_refinement_flags
O1 O 0.07856(5) 0.4873(3) -0.11889(12) 0.0437(5) Uani 1 1 d .
O2 O 0.03219(5) 0.8133(3) 0.09228(11) 0.0407(5) Uani 1 1 d .
O3 O 0.16750(5) 0.4989(3) 0.00342(11) 0.0421(5) Uani 1 1 d .
O4 O 0.25397(5) 0.6221(3) -0.17852(11) 0.0453(6) Uani 1 1 d .
N1 N 0.02611(6) 0.3882(3) -0.10678(14) 0.0379(6) Uani 1 1 d D
H1N H 0.0140(7) 0.297(3) -0.1065(17) 0.046 Uiso 1 1 d D
N2 N 0.04718(6) 0.6674(3) -0.01265(14) 0.0369(6) Uani 1 1 d D
H2N H 0.0636(6) 0.622(3) -0.0386(15) 0.044 Uiso 1 1 d D
N3 N 0.20982(6) 0.6355(3) 0.07856(13) 0.0374(6) Uani 1 1 d D
H3N H 0.2158(7) 0.716(3) 0.1152(14) 0.045 Uiso 1 1 d D
N4 N 0.21973(6) 0.5549(4) -0.08349(13) 0.0410(7) Uani 1 1 d D
H4N H 0.1985(5) 0.545(4) -0.0717(17) 0.049 Uiso 1 1 d D
C1 C 0.05156(9) 0.0803(4) -0.15224(18) 0.0472(8) Uani 1 1 d .
H1 H 0.0285 0.1004 -0.1726 0.057 Uiso 1 1 calc R
C2 C 0.06492(9) -0.0720(4) -0.15660(19) 0.0527(9) Uani 1 1 d .
H2 H 0.0512 -0.1559 -0.1812 0.063 Uiso 1 1 calc R
C3 C 0.09802(10) -0.1021(5) -0.1255(2) 0.0576(10) Uani 1 1 d .
H3 H 0.1070 -0.2069 -0.1285 0.069 Uiso 1 1 calc R
C4 C 0.11818(9) 0.0181(5) -0.0901(2) 0.0582(10) Uani 1 1 d .
H4 H 0.1409 -0.0044 -0.0677 0.070 Uiso 1 1 calc R
C5 C 0.10553(8) 0.1727(4) -0.08670(19) 0.0498(8) Uani 1 1 d .
H5 H 0.1197 0.2564 -0.0633 0.060 Uiso 1 1 calc R
C6 C 0.07200(8) 0.2038(4) -0.11789(16) 0.0387(7) Uani 1 1 d .
C7 C 0.05943(7) 0.3713(4) -0.11458(16) 0.0376(7) Uani 1 1 d .
C8 C 0.00693(7) 0.5326(4) -0.11196(16) 0.0356(7) Uani 1 1 d .
C9 C -0.02299(7) 0.5336(4) -0.16529(17) 0.0421(8) Uani 1 1 d .
H9 H -0.0288 0.4432 -0.1987 0.051 Uiso 1 1 calc R
C10 C -0.04420(8) 0.6646(4) -0.1701(2) 0.0522(9) Uani 1 1 d .
H10 H -0.0647 0.6642 -0.2062 0.063 Uiso 1 1 calc R
C11 C -0.03550(8) 0.7959(5) -0.1222(2) 0.0540(9) Uani 1 1 d .
H11 H -0.0503 0.8857 -0.1250 0.065 Uiso 1 1 calc R
C12 C -0.00550(8) 0.7986(4) -0.07022(19) 0.0463(8) Uani 1 1 d .
H12 H 0.0005 0.8912 -0.0387 0.056 Uiso 1 1 calc R
C13 C 0.01588(7) 0.6660(4) -0.06389(16) 0.0359(7) Uani 1 1 d .
C14 C 0.05419(7) 0.7475(4) 0.05752(17) 0.0356(7) Uani 1 1 d .
C15 C 0.09089(6) 0.7547(4) 0.09307(16) 0.0318(7) Uani 1 1 d .
C16 C 0.09922(7) 0.8448(4) 0.16289(16) 0.0384(7) Uani 1 1 d .
H16 H 0.0816 0.8929 0.1883 0.046 Uiso 1 1 calc R
C17 C 0.13267(7) 0.8653(4) 0.19579(17) 0.0428(8) Uani 1 1 d .
H17 H 0.1379 0.9291 0.2429 0.051 Uiso 1 1 calc R
C18 C 0.15858(8) 0.7931(4) 0.16030(17) 0.0423(8) Uani 1 1 d .
H18 H 0.1816 0.8087 0.1827 0.051 Uiso 1 1 calc R
C19 C 0.15100(7) 0.6983(4) 0.09227(15) 0.0322(7) Uani 1 1 d .
C20 C 0.11718(7) 0.6806(3) 0.05872(16) 0.0328(7) Uani 1 1 d .
H20 H 0.1120 0.6170 0.0116 0.039 Uiso 1 1 calc R
C21 C 0.17668(7) 0.6034(4) 0.05472(15) 0.0356(7) Uani 1 1 d .
C22 C 0.23803(7) 0.5420(4) 0.06018(16) 0.0364(7) Uani 1 1 d .
C23 C 0.26065(7) 0.4881(4) 0.12503(17) 0.0422(8) Uani 1 1 d .
H23 H 0.2567 0.5125 0.1787 0.051 Uiso 1 1 calc R
C24 C 0.28887(7) 0.3992(4) 0.11170(18) 0.0482(9) Uani 1 1 d .
H24 H 0.3042 0.3623 0.1561 0.058 Uiso 1 1 calc R
C25 C 0.29459(7) 0.3645(4) 0.03360(18) 0.0465(8) Uani 1 1 d .
H25 H 0.3140 0.3038 0.0243 0.056 Uiso 1 1 calc R
C26 C 0.27242(7) 0.4172(4) -0.03070(17) 0.0441(8) Uani 1 1 d .
H26 H 0.2765 0.3923 -0.0843 0.053 Uiso 1 1 calc R
C27 C 0.24395(7) 0.5074(4) -0.01796(16) 0.0378(7) Uani 1 1 d .
C28 C 0.22529(7) 0.5999(4) -0.15821(16) 0.0373(7) Uani 1 1 d .
C29 C 0.19394(7) 0.6250(4) -0.21598(15) 0.0377(7) Uani 1 1 d .
C30 C 0.16301(7) 0.5511(4) -0.20667(17) 0.0421(8) Uani 1 1 d .
H30 H 0.1615 0.4819 -0.1621 0.051 Uiso 1 1 calc R
C31 C 0.13483(8) 0.5785(4) -0.26211(18) 0.0482(8) Uani 1 1 d .
H31 H 0.1140 0.5273 -0.2558 0.058 Uiso 1 1 calc R
C32 C 0.13667(8) 0.6794(4) -0.32654(18) 0.0491(9) Uani 1 1 d .
H32 H 0.1171 0.6983 -0.3643 0.059 Uiso 1 1 calc R
C33 C 0.16703(8) 0.7532(5) -0.33612(18) 0.0506(9) Uani 1 1 d .
H33 H 0.1683 0.8232 -0.3805 0.061 Uiso 1 1 calc R
C34 C 0.19556(8) 0.7255(4) -0.28139(17) 0.0469(8) Uani 1 1 d .
H34 H 0.2164 0.7758 -0.2887 0.056 Uiso 1 1 calc R

loop_
_atom_site_aniso_label
_atom_site_aniso_U_11
_atom_site_aniso_U_22
_atom_site_aniso_U_33
_atom_site_aniso_U_23
_atom_site_aniso_U_13
_atom_site_aniso_U_12
O1 0.0347(11) 0.0437(14) 0.0546(13) -0.0017(10) 0.0132(9) -0.0056(11)
O2 0.0296(11) 0.0425(14) 0.0514(12) -0.0060(10) 0.0108(9) 0.0013(10)
O3 0.0334(11) 0.0507(14) 0.0425(11) -0.0102(10) 0.0063(9) 0.0010(10)
O4 0.0332(11) 0.0658(16) 0.0378(10) -0.0055(11) 0.0078(9) -0.0039(11)
N1 0.0317(13) 0.0337(16) 0.0486(14) -0.0024(12) 0.0062(11) -0.0038(12)
N2 0.0262(12) 0.0454(17) 0.0388(13) -0.0050(12) 0.0030(10) 0.0024(12)
N3 0.0276(12) 0.0491(18) 0.0351(12) -0.0082(12) 0.0018(10) 0.0024(12)
N4 0.0260(12) 0.0613(19) 0.0357(13) -0.0026(12) 0.0039(10) 0.0042(13)
C1 0.0485(19) 0.050(2) 0.0454(17) -0.0043(16) 0.0130(14) -0.0036(17)
C2 0.064(2) 0.040(2) 0.058(2) -0.0050(17) 0.0242(17) -0.0080(19)
C3 0.065(2) 0.044(2) 0.071(2) 0.0071(19) 0.0325(19) 0.004(2)
C4 0.049(2) 0.047(2) 0.081(2) 0.007(2) 0.0188(18) 0.0030(19)
C5 0.0401(18) 0.049(2) 0.062(2) 0.0026(17) 0.0117(15) -0.0026(17)
C6 0.0402(17) 0.039(2) 0.0396(15) -0.0037(14) 0.0143(13) -0.0017(15)
C7 0.0306(15) 0.047(2) 0.0357(15) -0.0042(14) 0.0063(12) -0.0066(15)
C8 0.0306(15) 0.0403(19) 0.0365(15) 0.0023(14) 0.0060(12) -0.0043(14)
C9 0.0360(16) 0.047(2) 0.0419(16) 0.0004(15) 0.0011(13) -0.0049(16)
C10 0.0359(17) 0.057(2) 0.060(2) 0.0060(18) -0.0086(15) -0.0049(17)
C11 0.0373(18) 0.048(2) 0.074(2) 0.0070(19) -0.0041(16) 0.0099(16)
C12 0.0386(18) 0.041(2) 0.0576(19) -0.0037(16) -0.0008(14) 0.0040(16)
C13 0.0289(14) 0.0385(19) 0.0407(15) 0.0040(14) 0.0061(12) -0.0009(14)
C14 0.0313(15) 0.0334(19) 0.0431(16) 0.0032(14) 0.0088(12) 0.0010(14)
C15 0.0247(14) 0.0322(18) 0.0391(14) 0.0010(13) 0.0067(11) 0.0027(13)
C16 0.0323(15) 0.046(2) 0.0380(15) -0.0033(14) 0.0090(12) 0.0065(14)
C17 0.0375(16) 0.051(2) 0.0388(15) -0.0133(15) 0.0017(13) 0.0044(15)
C18 0.0318(15) 0.055(2) 0.0397(15) -0.0056(15) 0.0013(12) 0.0006(15)
C19 0.0282(14) 0.0375(18) 0.0311(13) -0.0003(13) 0.0041(11) 0.0008(13)
C20 0.0339(15) 0.0314(18) 0.0333(14) -0.0006(13) 0.0046(11) -0.0020(13)
C21 0.0319(15) 0.0434(19) 0.0317(14) -0.0004(14) 0.0043(11) -0.0014(14)
C22 0.0266(14) 0.046(2) 0.0374(15) -0.0029(14) 0.0051(12) 0.0014(14)
C23 0.0346(16) 0.052(2) 0.0388(16) -0.0019(15) 0.0011(12) 0.0005(15)
C24 0.0346(17) 0.061(2) 0.0475(17) -0.0007(17) -0.0017(13) 0.0086(17)
C25 0.0302(16) 0.056(2) 0.0531(18) -0.0075(17) 0.0052(14) 0.0081(16)
C26 0.0344(16) 0.059(2) 0.0397(16) -0.0065(16) 0.0077(13) 0.0043(16)
C27 0.0276(15) 0.047(2) 0.0378(16) -0.0018(14) 0.0015(12) -0.0001(14)
C28 0.0345(16) 0.045(2) 0.0331(15) -0.0076(14) 0.0061(12) 0.0007(15)
C29 0.0355(16) 0.047(2) 0.0314(14) -0.0058(14) 0.0068(12) 0.0012(15)
C30 0.0403(17) 0.044(2) 0.0413(16) 0.0009(15) 0.0006(13) -0.0009(15)
C31 0.0354(17) 0.057(2) 0.0504(18) -0.0032(17) 0.0002(14) -0.0040(16)
C32 0.0376(17) 0.066(3) 0.0429(17) -0.0011(17) 0.0007(13) 0.0058(17)
C33 0.0461(19) 0.065(3) 0.0411(16) 0.0062(17) 0.0073(14) 0.0029(18)
C34 0.0383(17) 0.063(2) 0.0395(16) -0.0003(16) 0.0067(13) -0.0070(17)

loop_
_atom_type_symbol
_atom_type_description
_atom_type_scat_dispersion_real
_atom_type_scat_dispersion_imag
_atom_type_scat_source
C C 0.0181 0.0091 'International Tables Vol C Tables 4.2.6.8 and 6.1.1.4'
H H 0.0000 0.0000 'International Tables Vol C Tables 4.2.6.8 and 6.1.1.4'
N N 0.0311 0.0180 'International Tables Vol C Tables 4.2.6.8 and 6.1.1.4'
O O 0.0492 0.0322 'International Tables Vol C Tables 4.2.6.8 and 6.1.1.4'

loop_
_geom_angle_atom_site_label_1
_geom_angle_atom_site_label_2
_geom_angle_atom_site_label_3
_geom_angle
C7 N1 C8 127.2(3)
C7 N1 H1N 116(2)
C8 N1 H1N 116(2)
C14 N2 C13 126.7(2)
C14 N2 H2N 122.6(18)
C13 N2 H2N 109.6(18)
C21 N3 C22 126.0(3)
C21 N3 H3N 120.0(19)
C22 N3 H3N 113.6(19)
C28 N4 C27 128.1(2)
C28 N4 H4N 119.9(19)
C27 N4 H4N 111.8(19)
C2 C1 C6 119.8(3)
C2 C1 H1 120.1
C6 C1 H1 120.1
C3 C2 C1 120.2(3)
C3 C2 H2 119.9
C1 C2 H2 119.9
C4 C3 C2 120.5(4)
C4 C3 H3 119.7
C2 C3 H3 119.7
C3 C4 C5 120.3(3)
C3 C4 H4 119.9
C5 C4 H4 119.9
C4 C5 C6 119.5(3)
C4 C5 H5 120.3
C6 C5 H5 120.3
C5 C6 C1 119.8(3)
C5 C6 C7 118.1(3)
C1 C6 C7 122.1(3)
O1 C7 N1 122.5(3)
O1 C7 C6 121.6(3)
N1 C7 C6 116.0(3)
C9 C8 C13 119.9(3)
C9 C8 N1 116.8(3)
C13 C8 N1 123.2(2)
C10 C9 C8 120.5(3)
C10 C9 H9 119.7
C8 C9 H9 119.7
C11 C10 C9 119.6(3)
C11 C10 H10 120.2
C9 C10 H10 120.2
C10 C11 C12 120.7(3)
C10 C11 H11 119.7
C12 C11 H11 119.7
C11 C12 C13 120.2(3)
C11 C12 H12 119.9
C13 C12 H12 119.9
C12 C13 C8 119.0(3)
C12 C13 N2 121.3(3)
C8 C13 N2 119.6(3)
O2 C14 N2 123.2(3)
O2 C14 C15 120.3(3)
N2 C14 C15 116.5(2)
C16 C15 C20 118.1(2)
C16 C15 C14 117.9(2)
C20 C15 C14 123.9(3)
C17 C16 C15 121.0(3)
C17 C16 H16 119.5
C15 C16 H16 119.5
C16 C17 C18 120.2(3)
C16 C17 H17 119.9
C18 C17 H17 119.9
C19 C18 C17 120.1(3)
C19 C18 H18 120.0
C17 C18 H18 120.0
C18 C19 C20 119.2(3)
C18 C19 C21 124.0(2)
C20 C19 C21 116.7(2)
C19 C20 C15 121.3(3)
C19 C20 H20 119.4
C15 C20 H20 119.4
O3 C21 N3 122.1(3)
O3 C21 C19 120.4(2)
N3 C21 C19 117.5(3)
C27 C22 C23 119.7(3)
C27 C22 N3 123.1(2)
C23 C22 N3 117.2(2)
C24 C23 C22 120.3(3)
C24 C23 H23 119.8
C22 C23 H23 119.8
C25 C24 C23 119.7(3)
C25 C24 H24 120.1
C23 C24 H24 120.1
C26 C25 C24 120.3(3)
C26 C25 H25 119.9
C24 C25 H25 119.9
C25 C26 C27 120.5(3)
C25 C26 H26 119.8
C27 C26 H26 119.8
C22 C27 C26 119.5(3)
C22 C27 N4 119.2(3)
C26 C27 N4 121.1(2)
O4 C28 N4 123.8(3)
O4 C28 C29 121.5(2)
N4 C28 C29 114.7(2)
C34 C29 C30 118.9(3)
C34 C29 C28 118.5(3)
C30 C29 C28 122.6(3)
C31 C30 C29 120.1(3)
C31 C30 H30 119.9
C29 C30 H30 119.9
C32 C31 C30 120.5(3)
C32 C31 H31 119.7
C30 C31 H31 119.7
C31 C32 C33 119.8(3)
C31 C32 H32 120.1
C33 C32 H32 120.1
C32 C33 C34 120.2(3)
C32 C33 H33 119.9
C34 C33 H33 119.9
C33 C34 C29 120.4(3)
C33 C34 H34 119.8
C29 C34 H34 119.8

loop_
_geom_bond_atom_site_label_1
_geom_bond_atom_site_label_2
_geom_bond_distance
O1 C7 1.240(3)
O2 C14 1.236(3)
O3 C21 1.245(3)
O4 C28 1.241(3)
N1 C7 1.352(3)
N1 C8 1.424(4)
N1 H1N 0.901(18)
N2 C14 1.346(4)
N2 C13 1.417(3)
N2 H2N 0.911(17)
N3 C21 1.352(3)
N3 C22 1.430(4)
N3 H3N 0.920(17)
N4 C28 1.346(4)
N4 C27 1.419(3)
N4 H4N 0.891(17)
C1 C2 1.385(5)
C1 C6 1.391(4)
C1 H1 0.9500
C2 C3 1.374(5)
C2 H2 0.9500
C3 C4 1.371(5)
C3 H3 0.9500
C4 C5 1.391(5)
C4 H4 0.9500
C5 C6 1.391(4)
C5 H5 0.9500
C6 C7 1.490(4)
C8 C9 1.391(4)
C8 C13 1.393(4)
C9 C10 1.378(4)
C9 H9 0.9500
C10 C11 1.376(5)
C10 H10 0.9500
C11 C12 1.383(4)
C11 H11 0.9500
C12 C13 1.392(4)
C12 H12 0.9500
C14 C15 1.503(4)
C15 C16 1.391(4)
C15 C20 1.396(4)
C16 C17 1.383(4)
C16 H16 0.9500
C17 C18 1.387(4)
C17 H17 0.9500
C18 C19 1.386(4)
C18 H18 0.9500
C19 C20 1.396(4)
C19 C21 1.490(4)
C20 H20 0.9500
C22 C27 1.383(4)
C22 C23 1.391(4)
C23 C24 1.385(4)
C23 H23 0.9500
C24 C25 1.380(4)
C24 H24 0.9500
C25 C26 1.372(4)
C25 H25 0.9500
C26 C27 1.396(4)
C26 H26 0.9500
C28 C29 1.490(4)
C29 C34 1.385(4)
C29 C30 1.400(4)
C30 C31 1.378(4)
C30 H30 0.9500
C31 C32 1.375(4)
C31 H31 0.9500
C32 C33 1.381(4)
C32 H32 0.9500
C33 C34 1.382(4)
C33 H33 0.9500
C34 H34 0.9500

loop_
_geom_hbond_atom_site_label_D
_geom_hbond_atom_site_label_H
_geom_hbond_atom_site_label_A
_geom_hbond_distance_DH
_geom_hbond_distance_HA
_geom_hbond_distance_DA
_geom_hbond_angle_DHA
_geom_hbond_site_symmetry_A
N1 H1N O2 0.901(18) 2.09(2) 2.897(3) 148(3) 5_565
N2 H2N O1 0.911(17) 1.90(2) 2.740(3) 153(3) .
N3 H3N O4 0.920(17) 2.02(2) 2.890(3) 158(3) 7_565
N4 H4N O3 0.891(17) 1.90(2) 2.714(3) 151(3) .

loop_
_geom_torsion_atom_site_label_1
_geom_torsion_atom_site_label_2
_geom_torsion_atom_site_label_3
_geom_torsion_atom_site_label_4
_geom_torsion
C6 C1 C2 C3 1.5(5)
C1 C2 C3 C4 -0.2(5)
C2 C3 C4 C5 -1.3(5)
C3 C4 C5 C6 1.5(5)
C4 C5 C6 C1 -0.2(5)
C4 C5 C6 C7 -179.0(3)
C2 C1 C6 C5 -1.3(4)
C2 C1 C6 C7 177.5(3)
C8 N1 C7 O1 8.1(4)
C8 N1 C7 C6 -171.8(2)
C5 C6 C7 O1 31.3(4)
C1 C6 C7 O1 -147.5(3)
C5 C6 C7 N1 -148.8(3)
C1 C6 C7 N1 32.4(4)
C7 N1 C8 C9 127.5(3)
C7 N1 C8 C13 -55.8(4)
C13 C8 C9 C10 -1.1(4)
N1 C8 C9 C10 175.7(3)
C8 C9 C10 C11 0.6(5)
C9 C10 C11 C12 0.9(5)
C10 C11 C12 C13 -1.9(5)
C11 C12 C13 C8 1.4(5)
C11 C12 C13 N2 178.3(3)
C9 C8 C13 C12 0.1(4)
N1 C8 C13 C12 -176.5(3)
C9 C8 C13 N2 -176.9(3)
N1 C8 C13 N2 6.6(4)
C14 N2 C13 C12 31.6(4)
C14 N2 C13 C8 -151.5(3)
C13 N2 C14 O2 10.8(5)
C13 N2 C14 C15 -169.0(3)
O2 C14 C15 C16 -3.7(4)
N2 C14 C15 C16 176.1(3)
O2 C14 C15 C20 178.5(3)
N2 C14 C15 C20 -1.7(4)
C20 C15 C16 C17 2.3(4)
C14 C15 C16 C17 -175.6(3)
C15 C16 C17 C18 -1.3(5)
C16 C17 C18 C19 -0.8(5)
C17 C18 C19 C20 1.9(5)
C17 C18 C19 C21 -173.8(3)
C18 C19 C20 C15 -0.9(4)
C21 C19 C20 C15 175.1(3)
C16 C15 C20 C19 -1.2(4)
C14 C15 C20 C19 176.6(3)
C22 N3 C21 O3 -10.8(4)
C22 N3 C21 C19 169.2(3)
C18 C19 C21 O3 166.7(3)
C20 C19 C21 O3 -9.2(4)
C18 C19 C21 N3 -13.3(4)
C20 C19 C21 N3 170.9(3)
C21 N3 C22 C27 57.4(4)
C21 N3 C22 C23 -124.3(3)
C27 C22 C23 C24 -0.5(5)
N3 C22 C23 C24 -178.9(3)
C22 C23 C24 C25 0.2(5)
C23 C24 C25 C26 -0.2(5)
C24 C25 C26 C27 0.4(5)
C23 C22 C27 C26 0.7(5)
N3 C22 C27 C26 179.0(3)
C23 C22 C27 N4 176.4(3)
N3 C22 C27 N4 -5.3(5)
C25 C26 C27 C22 -0.7(5)
C25 C26 C27 N4 -176.3(3)
C28 N4 C27 C22 147.5(3)
C28 N4 C27 C26 -36.9(5)
C27 N4 C28 O4 -7.7(5)
C27 N4 C28 C29 173.4(3)
O4 C28 C29 C34 -23.1(5)
N4 C28 C29 C34 155.9(3)
O4 C28 C29 C30 157.0(3)
N4 C28 C29 C30 -24.1(4)
C34 C29 C30 C31 0.1(5)
C28 C29 C30 C31 -179.9(3)
C29 C30 C31 C32 -0.6(5)
C30 C31 C32 C33 0.4(5)
C31 C32 C33 C34 0.2(5)
C32 C33 C34 C29 -0.7(5)
C30 C29 C34 C33 0.5(5)
C28 C29 C34 C33 -179.5(3)
